data_2220184
loop_
_publ_author_name
'Ilango, S. S.'
'Ponnuswamy, S.'
'Gayathri, P.'
'Thiruvalluvar, A.'
'Butcher, R. J.'

_publ_section_title <i>r</i>-2,<i>c</i>-6-Bis(4-chlorophenyl)-<i>c</i>-3,<i>t</i>-3-dimethylpiperidin-4-one
_journal_coeditor_code HB2832
_journal_issue 12
_journal_name_full 'Acta Crystallographica Section E'
_journal_page_first o2312
_journal_paper_doi 10.1107/S1600536808036325
_journal_volume 64
_journal_year 2008
_chemical_formula_iupac 'C19 H19 Cl2 N O'
_chemical_formula_moiety 'C19 H19 Cl2 N O'
_chemical_formula_structural 'C19 H19 Cl2 N O'
_chemical_formula_sum 'C19 H19 Cl2 N O'
_chemical_formula_weight 348.25
_chemical_melting_point 402.0(10)
_chemical_name_common piperidin-4-one
_chemical_name_systematic
;
r-2,c-6-Bis(4-chlorophenyl)-c-3,t-3-dimethylpiperidin-4-one
;
_space_group_IT_number 33
_symmetry_cell_setting orthorhombic
_symmetry_space_group_name_Hall 'P 2c -2n'
_symmetry_space_group_name_H-M 'P n a 21'
_atom_sites_solution_hydrogens mixed
_atom_sites_solution_primary direct
_atom_sites_solution_secondary difmap
_cell_angle_alpha 90
_cell_angle_beta 90
_cell_angle_gamma 90
_cell_formula_units_Z 4
_cell_length_a 13.1627(5)
_cell_length_b 22.4739(7)
_cell_length_c 5.8794(2)
_cell_measurement_reflns_used 4389
_cell_measurement_temperature 200(2)
_cell_measurement_theta_max 32.46
_cell_measurement_theta_min 4.52
_cell_volume 1739.23(10)
_computing_cell_refinement 'CrysAlis RED (Oxford Diffraction, 2008)'
_computing_data_collection 'CrysAlis CCD (Oxford Diffraction, 2008)'
_computing_data_reduction 'CrysAlis RED (Oxford Diffraction, 2008)'
_computing_molecular_graphics 'ORTEP-3 (Farrugia, 1997)'
_computing_publication_material 'PLATON (Spek, 2003)'
_computing_structure_refinement 'SHELXL97 (Sheldrick, 2008)'
_computing_structure_solution 'SHELXS97 (Sheldrick, 2008)'
_diffrn_ambient_temperature 200(2)
_diffrn_detector_area_resol_mean 10.5081
_diffrn_measured_fraction_theta_full 0.990
_diffrn_measured_fraction_theta_max 0.951
_diffrn_measurement_device_type 'Oxford Diffraction R Gemini'
_diffrn_measurement_method '\f and \w'
_diffrn_radiation_monochromator graphite
_diffrn_radiation_source 'fine-focus sealed tube'
_diffrn_radiation_type MoK\a
_diffrn_radiation_wavelength 0.71073
_diffrn_reflns_av_R_equivalents 0.0515
_diffrn_reflns_av_sigmaI/netI 0.1502
_diffrn_reflns_limit_h_max 19
_diffrn_reflns_limit_h_min -18
_diffrn_reflns_limit_k_max 33
_diffrn_reflns_limit_k_min -33
_diffrn_reflns_limit_l_max 8
_diffrn_reflns_limit_l_min -8
_diffrn_reflns_number 19147
_diffrn_reflns_theta_full 25.00
_diffrn_reflns_theta_max 32.54
_diffrn_reflns_theta_min 4.65
_diffrn_standards_decay_% 0
_diffrn_standards_interval_count 0
_diffrn_standards_interval_time 0
_diffrn_standards_number 0
_exptl_absorpt_coefficient_mu 0.377
_exptl_absorpt_correction_T_max 1.000
_exptl_absorpt_correction_T_min 0.950
_exptl_absorpt_correction_type multi-scan
_exptl_absorpt_process_details '(CrysAlis RED; Oxford Diffraction, 2008)'
_exptl_crystal_colour ' colourless'
_exptl_crystal_density_diffrn 1.330
_exptl_crystal_density_method 'Not Measured'
_exptl_crystal_description rectangular-plate
_exptl_crystal_F_000 728
_exptl_crystal_size_max 0.44
_exptl_crystal_size_mid 0.31
_exptl_crystal_size_min 0.22
_refine_diff_density_max 0.336
_refine_diff_density_min -0.311
_refine_ls_abs_structure_details 'Flack (1983), 2278 Friedel pairs'
_refine_ls_abs_structure_Flack -0.03(5)
_refine_ls_extinction_method none
_refine_ls_goodness_of_fit_ref 0.820
_refine_ls_hydrogen_treatment mixed
_refine_ls_matrix_type full
_refine_ls_number_parameters 212
_refine_ls_number_reflns 5694
_refine_ls_number_restraints 1
_refine_ls_restrained_S_all 0.820
_refine_ls_R_factor_all 0.1121
_refine_ls_R_factor_gt 0.0393
_refine_ls_shift/su_max 0.001
_refine_ls_shift/su_max_lt 0.001
_refine_ls_shift/su_mean 0.000
_refine_ls_structure_factor_coef Fsqd
_refine_ls_weighting_details 'calc w=1/[\s^2^(Fo^2^)+(0.0371P)^2^] where P=(Fo^2^+2Fc^2^)/3'
_refine_ls_weighting_scheme calc
_refine_ls_wR_factor_gt 0.0717
_refine_ls_wR_factor_ref 0.0828
_reflns_number_gt 2460
_reflns_number_total 5694
_reflns_threshold_expression I>2\s(I)
_cod_data_source_file hb2832.cif
_cod_data_source_block I
_cod_depositor_comments
;
The following automatic conversions were performed:
'_symmetry_cell_setting' value 'Orthorhombic' changed to 'orthorhombic'
according to '/home/saulius/struct/CIF-dictionaries/cif_core.dic'
dictionary named 'cif_core.dic' version 2.4.1 from 2010-06-29.

Automatic conversion script
Id: cif_fix_enum 1527 2010-12-29 10:47:43Z saulius 

The following automatic conversions were performed:

'_symmetry_cell_setting' value 'Orthorhombic' changed to
'orthorhombic' according to
/home/saulius/struct/CIF-dictionaries/cif_core.dic dictionary named
'cif_core.dic' version 2.4.1 from 2010-06-29.

Automatic conversion script
Id: cif_fix_values 1715 2011-07-08 13:25:40Z adriana 

The following automatic conversions were performed:

'_atom_sites_solution_hydrogens' value 'difmap and geom' was changed
to 'mixed'.

Automatic conversion script
Id: cif_fix_values 6452 2018-10-05 10:23:21Z andrius 
;
_cod_database_code 2220184
_cod_database_fobs_code 2220184

loop_
_symmetry_equiv_pos_site_id
_symmetry_equiv_pos_as_xyz
1 x,y,z
2 -x,-y,1/2+z
3 1/2-x,1/2+y,1/2+z
4 1/2+x,1/2-y,z

loop_
_atom_site_aniso_label
_atom_site_aniso_U_11
_atom_site_aniso_U_22
_atom_site_aniso_U_33
_atom_site_aniso_U_12
_atom_site_aniso_U_13
_atom_site_aniso_U_23
Cl1 0.0547(3) 0.0505(3) 0.0703(4) 0.0179(3) -0.0132(4) 0.0120(3)
Cl2 0.0681(4) 0.0421(3) 0.0864(4) -0.0195(3) -0.0183(4) 0.0074(3)
O4 0.0273(8) 0.0530(9) 0.0468(8) -0.0024(7) -0.0046(8) 0.0054(7)
N1 0.0184(9) 0.0324(8) 0.0427(10) 0.0015(7) -0.0010(8) 0.0036(7)
C2 0.0273(10) 0.0267(9) 0.0292(9) 0.0009(8) 0.0047(10) 0.0017(10)
C3 0.0262(11) 0.0338(10) 0.0321(10) -0.0012(9) 0.0015(9) 0.0010(8)
C4 0.0225(10) 0.0414(12) 0.0385(11) 0.0026(9) 0.0030(10) -0.0003(9)
C5 0.0293(11) 0.0359(11) 0.0581(14) 0.0052(9) -0.0109(11) 0.0094(11)
C6 0.0329(11) 0.0306(10) 0.0328(9) 0.0049(9) -0.0053(9) 0.0087(8)
C21 0.0223(10) 0.0374(12) 0.0339(10) -0.0015(9) 0.0035(9) -0.0045(9)
C22 0.0337(11) 0.0273(10) 0.0331(10) -0.0018(9) -0.0029(10) -0.0017(8)
C23 0.0307(11) 0.0362(10) 0.0366(11) 0.0023(9) -0.0043(9) 0.0008(9)
C24 0.0306(11) 0.0327(11) 0.0424(11) 0.0012(9) -0.0018(10) 0.0117(10)
C25 0.0354(12) 0.0304(11) 0.0472(11) 0.0037(10) 0.0028(11) -0.0011(10)
C26 0.0282(10) 0.0364(10) 0.0394(10) 0.0017(9) -0.0005(10) -0.0045(9)
C31 0.0355(11) 0.0386(11) 0.0577(12) -0.0024(9) -0.0058(13) -0.0094(11)
C32 0.0360(13) 0.0550(14) 0.0368(11) -0.0003(10) 0.0049(11) 0.0074(11)
C61 0.0304(11) 0.0246(9) 0.0364(10) 0.0045(9) -0.0026(9) 0.0077(8)
C62 0.0537(15) 0.0387(12) 0.0393(11) -0.0057(11) 0.0080(11) 0.0021(10)
C63 0.0657(17) 0.0362(13) 0.0493(12) -0.0036(12) -0.0009(14) -0.0095(11)
C64 0.0390(12) 0.0308(10) 0.0573(14) -0.0048(9) -0.0099(13) 0.0126(12)
C65 0.0384(14) 0.0485(14) 0.0514(13) -0.0074(11) -0.0026(11) 0.0076(11)
C66 0.0445(14) 0.0455(14) 0.0397(11) -0.0003(12) -0.0064(11) 0.0015(10)

loop_
_atom_site_type_symbol
_atom_site_label
_atom_site_fract_x
_atom_site_fract_y
_atom_site_fract_z
_atom_site_U_iso_or_equiv
_atom_site_thermal_displace_type
_atom_site_calc_flag
_atom_site_refinement_flags
_atom_site_occupancy
Cl Cl1 0.03898(4) 0.45263(2) 0.55799(11) 0.0585(2) Uani d . 1.000
Cl Cl2 0.10182(5) -0.04812(2) 1.04537(12) 0.0655(2) Uani d . 1.000
O O4 0.57022(11) 0.24936(6) 1.2121(2) 0.0424(5) Uani d . 1.000
N N1 0.28387(13) 0.22418(6) 1.0183(3) 0.0312(5) Uani d . 1.000
C C2 0.32122(13) 0.28540(7) 1.0528(3) 0.0277(5) Uani d . 1.000
C C3 0.43587(14) 0.28927(8) 0.9833(3) 0.0307(6) Uani d . 1.000
C C4 0.49124(15) 0.23934(9) 1.1093(3) 0.0341(6) Uani d . 1.000
C C5 0.44531(14) 0.17905(9) 1.1022(4) 0.0411(7) Uani d . 1.000
C C6 0.33289(15) 0.18081(8) 1.1659(3) 0.0321(6) Uani d . 1.000
C C21 0.25298(15) 0.32842(8) 0.9275(3) 0.0312(6) Uani d . 1.000
C C22 0.21068(13) 0.31249(8) 0.7180(3) 0.0314(6) Uani d . 1.000
C C23 0.14602(14) 0.35069(8) 0.6055(3) 0.0345(6) Uani d . 1.000
C C24 0.12245(15) 0.40493(8) 0.7019(3) 0.0352(6) Uani d . 1.000
C C25 0.16202(16) 0.42206(8) 0.9082(3) 0.0377(7) Uani d . 1.000
C C26 0.22727(14) 0.38327(8) 1.0207(3) 0.0347(6) Uani d . 1.000
C C31 0.47926(14) 0.34992(8) 1.0480(4) 0.0439(7) Uani d . 1.000
C C32 0.45062(15) 0.27850(10) 0.7274(3) 0.0426(7) Uani d . 1.000
C C61 0.27905(14) 0.12205(8) 1.1398(3) 0.0305(6) Uani d . 1.000
C C62 0.28440(17) 0.08976(9) 0.9400(3) 0.0439(7) Uani d . 1.000
C C63 0.23098(19) 0.03820(9) 0.9104(4) 0.0504(8) Uani d . 1.000
C C64 0.17155(15) 0.01751(8) 1.0837(4) 0.0424(7) Uani d . 1.000
C C65 0.16451(18) 0.04755(10) 1.2868(4) 0.0461(8) Uani d . 1.000
C C66 0.21822(16) 0.09989(10) 1.3129(3) 0.0432(8) Uani d . 1.000
H H1 0.2194(13) 0.2237(7) 1.032(3) 0.023(5) Uiso d . 1.000
H H2 0.31631 0.29460 1.21887 0.0333 Uiso calc R 1.000
H H5A 0.48191 0.15262 1.20910 0.0493 Uiso calc R 1.000
H H5B 0.45276 0.16236 0.94724 0.0493 Uiso calc R 1.000
H H6 0.32639 0.19436 1.32722 0.0385 Uiso calc R 1.000
H H22 0.22667 0.27498 0.65262 0.0376 Uiso calc R 1.000
H H23 0.11790 0.33976 0.46270 0.0414 Uiso calc R 1.000
H H25 0.14517 0.45957 0.97251 0.0452 Uiso calc R 1.000
H H26 0.25477 0.39444 1.16384 0.0416 Uiso calc R 1.000
H H31A 0.44241 0.38120 0.96623 0.0659 Uiso calc R 1.000
H H31B 0.55139 0.35148 1.00700 0.0659 Uiso calc R 1.000
H H31C 0.47187 0.35603 1.21217 0.0659 Uiso calc R 1.000
H H32A 0.41564 0.30973 0.64133 0.0639 Uiso calc R 1.000
H H32B 0.42235 0.23962 0.68637 0.0639 Uiso calc R 1.000
H H32C 0.52328 0.27930 0.69113 0.0639 Uiso calc R 1.000
H H62 0.32636 0.10380 0.81998 0.0527 Uiso calc R 1.000
H H63 0.23513 0.01699 0.77096 0.0605 Uiso calc R 1.000
H H65 0.12350 0.03259 1.40682 0.0553 Uiso calc R 1.000
H H66 0.21343 0.12114 1.45215 0.0519 Uiso calc R 1.000

loop_
_atom_type_symbol
_atom_type_description
_atom_type_scat_dispersion_real
_atom_type_scat_dispersion_imag
_atom_type_scat_source
O O 0.0106 0.0060 'International Tables Vol C Tables 4.2.6.8 and 6.1.1.4'
N N 0.0061 0.0033 'International Tables Vol C Tables 4.2.6.8 and 6.1.1.4'
Cl Cl 0.1484 0.1585 'International Tables Vol C Tables 4.2.6.8 and 6.1.1.4'
H H 0.0000 0.0000 'International Tables Vol C Tables 4.2.6.8 and 6.1.1.4'
C C 0.0033 0.0016 'International Tables Vol C Tables 4.2.6.8 and 6.1.1.4'

loop_
_geom_angle_atom_site_label_1
_geom_angle_atom_site_label_2
_geom_angle_atom_site_label_3
_geom_angle
_geom_angle_publ_flag
C2 N1 C6 113.25(15) no
C6 N1 H1 112.1(11) no
C2 N1 H1 109.3(11) no
N1 C2 C21 109.36(14) no
N1 C2 C3 109.70(14) no
C3 C2 C21 114.21(14) no
C2 C3 C31 110.20(14) no
C2 C3 C4 106.98(14) no
C4 C3 C32 107.37(15) no
C31 C3 C32 109.73(16) no
C4 C3 C31 110.87(15) no
C2 C3 C32 111.63(15) no
O4 C4 C5 121.87(18) no
O4 C4 C3 120.61(17) no
C3 C4 C5 117.52(16) no
C4 C5 C6 111.36(16) no
N1 C6 C5 107.50(15) no
C5 C6 C61 114.09(16) no
N1 C6 C61 108.52(15) no
C2 C21 C26 121.30(16) no
C2 C21 C22 120.15(16) no
C22 C21 C26 118.50(17) no
C21 C22 C23 120.61(17) no
C22 C23 C24 119.48(17) no
C23 C24 C25 121.64(17) no
Cl1 C24 C25 119.47(14) no
Cl1 C24 C23 118.88(14) no
C24 C25 C26 118.54(17) no
C21 C26 C25 121.22(17) no
C62 C61 C66 117.66(18) no
C6 C61 C62 121.51(17) no
C6 C61 C66 120.76(16) no
C61 C62 C63 121.81(19) no
C62 C63 C64 119.2(2) no
Cl2 C64 C65 119.33(17) no
Cl2 C64 C63 119.38(17) no
C63 C64 C65 121.28(19) no
C64 C65 C66 118.7(2) no
C61 C66 C65 121.31(18) no
N1 C2 H2 108.00 no
C3 C2 H2 108.00 no
C21 C2 H2 108.00 no
C4 C5 H5A 109.00 no
C4 C5 H5B 109.00 no
C6 C5 H5A 109.00 no
C6 C5 H5B 109.00 no
H5A C5 H5B 108.00 no
N1 C6 H6 109.00 no
C5 C6 H6 109.00 no
C61 C6 H6 109.00 no
C21 C22 H22 120.00 no
C23 C22 H22 120.00 no
C22 C23 H23 120.00 no
C24 C23 H23 120.00 no
C24 C25 H25 121.00 no
C26 C25 H25 121.00 no
C21 C26 H26 119.00 no
C25 C26 H26 119.00 no
C3 C31 H31A 109.00 no
C3 C31 H31B 109.00 no
C3 C31 H31C 109.00 no
H31A C31 H31B 109.00 no
H31A C31 H31C 109.00 no
H31B C31 H31C 109.00 no
C3 C32 H32A 109.00 no
C3 C32 H32B 109.00 no
C3 C32 H32C 109.00 no
H32A C32 H32B 109.00 no
H32A C32 H32C 109.00 no
H32B C32 H32C 109.00 no
C61 C62 H62 119.00 no
C63 C62 H62 119.00 no
C62 C63 H63 120.00 no
C64 C63 H63 120.00 no
C64 C65 H65 121.00 no
C66 C65 H65 121.00 no
C61 C66 H66 119.00 no
C65 C66 H66 119.00 no

loop_
_geom_bond_atom_site_label_1
_geom_bond_atom_site_label_2
_geom_bond_distance
_geom_bond_publ_flag
Cl1 C24 1.7528(19) no
Cl2 C64 1.7518(19) no
O4 C4 1.223(2) no
N1 C2 1.475(2) no
N1 C6 1.456(2) no
N1 H1 0.853(17) no
C2 C3 1.566(3) no
C2 C21 1.511(2) no
C3 C31 1.526(3) no
C3 C32 1.536(3) no
C3 C4 1.529(3) no
C4 C5 1.484(3) no
C5 C6 1.527(3) no
C6 C61 1.507(3) no
C21 C22 1.398(3) no
C21 C26 1.391(3) no
C22 C23 1.378(3) no
C23 C24 1.380(3) no
C24 C25 1.375(3) no
C25 C26 1.391(3) no
C61 C66 1.387(3) no
C61 C62 1.383(3) no
C62 C63 1.367(3) no
C63 C64 1.366(3) no
C64 C65 1.375(3) no
C65 C66 1.381(3) no
C2 H2 1.0000 no
C5 H5A 0.9900 no
C5 H5B 0.9900 no
C6 H6 1.0000 no
C22 H22 0.9500 no
C23 H23 0.9500 no
C25 H25 0.9500 no
C26 H26 0.9500 no
C31 H31A 0.9800 no
C31 H31B 0.9800 no
C31 H31C 0.9800 no
C32 H32A 0.9800 no
C32 H32B 0.9800 no
C32 H32C 0.9800 no
C62 H62 0.9500 no
C63 H63 0.9500 no
C65 H65 0.9500 no
C66 H66 0.9500 no

loop_
_geom_hbond_atom_site_label_D
_geom_hbond_atom_site_label_H
_geom_hbond_atom_site_label_A
_geom_hbond_site_symmetry_A
_geom_hbond_distance_DH
_geom_hbond_distance_HA
_geom_hbond_distance_DA
_geom_hbond_angle_DHA
_geom_hbond_publ_flag
N1 H1 O4 4_455 0.853(17) 2.312(17) 3.092(2) 152.3(15) yes
C23 H23 O4 4_454 0.95 2.56 3.377(2) 144 yes
C31 H31B Cg1 4_555 0.98 2.96 3.7265(15) 136 yes

loop_
_geom_torsion_atom_site_label_1
_geom_torsion_atom_site_label_2
_geom_torsion_atom_site_label_3
_geom_torsion_atom_site_label_4
_geom_torsion
_geom_torsion_publ_flag
C6 N1 C2 C3 64.86(19) no
C6 N1 C2 C21 -169.16(15) no
C2 N1 C6 C5 -64.02(19) no
C2 N1 C6 C61 172.13(15) no
N1 C2 C3 C4 -51.75(18) no
N1 C2 C3 C31 -172.37(15) no
N1 C2 C3 C32 65.44(19) no
C21 C2 C3 C4 -174.92(14) no
C21 C2 C3 C31 64.5(2) no
C21 C2 C3 C32 -57.7(2) no
N1 C2 C21 C22 -36.1(2) no
N1 C2 C21 C26 141.12(18) no
C3 C2 C21 C22 87.3(2) no
C3 C2 C21 C26 -95.5(2) no
C2 C3 C4 O4 -132.07(17) no
C2 C3 C4 C5 47.7(2) no
C31 C3 C4 O4 -11.9(2) no
C31 C3 C4 C5 167.88(17) no
C32 C3 C4 O4 107.97(19) no
C32 C3 C4 C5 -72.3(2) no
O4 C4 C5 C6 129.70(19) no
C3 C4 C5 C6 -50.1(2) no
C4 C5 C6 N1 53.9(2) no
C4 C5 C6 C61 174.28(16) no
N1 C6 C61 C62 68.3(2) no
N1 C6 C61 C66 -108.6(2) no
C5 C6 C61 C62 -51.5(2) no
C5 C6 C61 C66 131.6(2) no
C2 C21 C22 C23 178.11(17) no
C26 C21 C22 C23 0.8(3) no
C2 C21 C26 C25 -178.05(17) no
C22 C21 C26 C25 -0.8(3) no
C21 C22 C23 C24 -0.5(3) no
C22 C23 C24 Cl1 -179.30(14) no
C22 C23 C24 C25 0.1(3) no
Cl1 C24 C25 C26 179.33(15) no
C23 C24 C25 C26 -0.1(3) no
C24 C25 C26 C21 0.4(3) no
C6 C61 C62 C63 -176.1(2) no
C66 C61 C62 C63 0.9(3) no
C6 C61 C66 C65 176.77(19) no
C62 C61 C66 C65 -0.2(3) no
C61 C62 C63 C64 -0.8(3) no
C62 C63 C64 Cl2 179.29(17) no
C62 C63 C64 C65 0.0(3) no
Cl2 C64 C65 C66 -178.65(17) no
C63 C64 C65 C66 0.6(3) no
C64 C65 C66 C61 -0.5(3) no
